data_7247970
loop_
_publ_author_name
'Oliveira, Willian X. C.'
'Pinheiro, Carlos B.'
'Journaux, Yves'
'Julve, Miguel'
'Pereira, Cynthia L. M.'

_publ_section_title
;
 Effects on the magnetic interaction caused by molecular recognition in
 complexes of 1,2-azole-based oxamate and [Cu(bpca)]+ units
;
_journal_issue 5
_journal_name_full CrystEngComm
_journal_page_first 647
_journal_page_last 665
_journal_paper_doi 10.1039/D3CE01180A
_journal_volume 26
_journal_year 2024
_chemical_formula_sum 'C25 H24 Cu N6 O7'
_chemical_formula_weight 584.04
_space_group_crystal_system monoclinic
_space_group_IT_number 14
_space_group_name_Hall '-P 2ybc'
_space_group_name_H-M_alt 'P 1 21/c 1'
_atom_sites_solution_hydrogens geom
_audit_creation_method SHELXL-2014/7
_audit_update_record
;
2021-01-08 deposited with the CCDC.	2024-01-02 downloaded from the CCDC.
;
_cell_angle_alpha 90
_cell_angle_beta 96.200(6)
_cell_angle_gamma 90
_cell_formula_units_Z 4
_cell_length_a 9.6099(6)
_cell_length_b 23.7989(16)
_cell_length_c 11.1127(7)
_cell_measurement_reflns_used 4760
_cell_measurement_temperature 280(2)
_cell_measurement_theta_max 22.9450
_cell_measurement_theta_min 2.0960
_cell_volume 2526.7(3)
_computing_cell_refinement 'CysAlisPro 171.37.34b'
_computing_data_collection 'Collect (Bruker AXS BV, 1997-2004)'
_computing_data_reduction 'CysAlisPro 171.37.34b'
_computing_structure_refinement 'SHELXL-2014/7 (Sheldrick, 2014)'
_computing_structure_solution 'SuperFlip (Palatinus & Chapius, 2007)'
_diffrn_ambient_temperature 280(2)
_diffrn_measured_fraction_theta_full 1.000
_diffrn_measured_fraction_theta_max 1.000
_diffrn_measurement_device_type 'Saxi-CrysAlisPro-abstract goniometer imported S'
_diffrn_measurement_method '\w and \p scans'
_diffrn_radiation_type MoK\a
_diffrn_radiation_wavelength 0.71073
_diffrn_reflns_av_R_equivalents 0.0890
_diffrn_reflns_av_unetI/netI 0.0463
_diffrn_reflns_Laue_measured_fraction_full 1.000
_diffrn_reflns_Laue_measured_fraction_max 1.000
_diffrn_reflns_limit_h_max 12
_diffrn_reflns_limit_h_min -12
_diffrn_reflns_limit_k_max 29
_diffrn_reflns_limit_k_min -29
_diffrn_reflns_limit_l_max 13
_diffrn_reflns_limit_l_min -13
_diffrn_reflns_number 49409
_diffrn_reflns_point_group_measured_fraction_full 1.000
_diffrn_reflns_point_group_measured_fraction_max 1.000
_diffrn_reflns_theta_full 25.242
_diffrn_reflns_theta_max 26.370
_diffrn_reflns_theta_min 2.132
_diffrn_source 'Enhance (Mo) X-ray Source'
_exptl_absorpt_coefficient_mu 0.923
_exptl_absorpt_correction_T_max 1.00000
_exptl_absorpt_correction_T_min 0.83377
_exptl_absorpt_correction_type multi-scan
_exptl_absorpt_process_details
;
'Fri Jul 10 10:51:09 2015'
;
_exptl_crystal_colour 'deep blue'
_exptl_crystal_density_diffrn 1.535
_exptl_crystal_description platlet
_exptl_crystal_F_000 1204
_exptl_crystal_size_max 0.07
_exptl_crystal_size_mid 0.06
_exptl_crystal_size_min 0.03
_refine_diff_density_max 0.419
_refine_diff_density_min -0.452
_refine_diff_density_rms 0.066
_refine_ls_extinction_method none
_refine_ls_goodness_of_fit_ref 1.041
_refine_ls_hydrogen_treatment constr
_refine_ls_matrix_type full
_refine_ls_number_parameters 352
_refine_ls_number_reflns 5158
_refine_ls_number_restraints 0
_refine_ls_restrained_S_all 1.041
_refine_ls_R_factor_all 0.0685
_refine_ls_R_factor_gt 0.0469
_refine_ls_shift/su_max 0.000
_refine_ls_shift/su_mean 0.000
_refine_ls_structure_factor_coef Fsqd
_refine_ls_weighting_details 'w=1/[\s^2^(Fo^2^)+(0.0446P)^2^+2.4080P] where P=(Fo^2^+2Fc^2^)/3'
_refine_ls_weighting_scheme calc
_refine_ls_wR_factor_gt 0.1041
_refine_ls_wR_factor_ref 0.1141
_reflns_Friedel_coverage 0.000
_reflns_number_gt 3990
_reflns_number_total 5158
_reflns_threshold_expression 'I > 2\s(I)'
_cod_data_source_file d3ce01180a2.cif
_cod_data_source_block 2
_cod_depositor_comments 'Adding full bibliography for 7247968--7247972.cif.'
_cod_original_sg_symbol_H-M 'P 21/c'
_cod_database_code 7247970
_shelx_shelxl_version_number 2014/7
_shelx_space_group_comment
;
The symmetry employed for this shelxl refinement is uniquely defined
by the following loop, which should always be used as a source of
symmetry information in preference to the above space-group names.
They are only intended as comments.
;

loop_
_space_group_symop_operation_xyz
'x, y, z'
'-x, y+1/2, -z+1/2'
'-x, -y, -z'
'x, -y-1/2, z-1/2'

loop_
_atom_site_label
_atom_site_type_symbol
_atom_site_fract_x
_atom_site_fract_y
_atom_site_fract_z
_atom_site_U_iso_or_equiv
_atom_site_adp_type
_atom_site_occupancy
_atom_site_site_symmetry_order
_atom_site_calc_flag
_atom_site_refinement_flags_posn
_atom_site_refinement_flags_adp
_atom_site_refinement_flags_occupancy
_atom_site_disorder_assembly
_atom_site_disorder_group
C1 C 0.3793(3) 0.21487(13) -0.1417(3) 0.0372(7) Uani 1 1 d . . . . .
C2 C 0.2517(3) 0.18827(13) -0.2197(3) 0.0346(7) Uani 1 1 d . . . . .
C3 C 0.1051(3) 0.20941(13) -0.4136(3) 0.0334(7) Uani 1 1 d . . . . .
C4 C 0.0253(3) 0.16059(13) -0.4246(3) 0.0388(7) Uani 1 1 d . . . . .
H4 H 0.0420 0.1317 -0.3685 0.047 Uiso 1 1 calc R U . . .
C5 C -0.0797(3) 0.15528(13) -0.5202(3) 0.0368(7) Uani 1 1 d . . . . .
H5 H -0.1335 0.1227 -0.5263 0.044 Uiso 1 1 calc R U . . .
C6 C 0.8935(3) 0.19686(12) 0.3936(2) 0.0293(6) Uani 1 1 d . . . . .
C7 C -0.0248(3) 0.24518(13) -0.5937(3) 0.0391(8) Uani 1 1 d . . . . .
H7A H -0.0403 0.2738 -0.6505 0.047 Uiso 1 1 calc R U . . .
C8 C 0.0787(3) 0.25150(13) -0.4983(3) 0.0409(8) Uani 1 1 d . . . . .
H8 H 0.1311 0.2844 -0.4912 0.049 Uiso 1 1 calc R U . . .
C9 C 0.7105(3) 0.14231(13) 0.2503(3) 0.0322(7) Uani 1 1 d . . . . .
H9 H 0.7215 0.1072 0.2869 0.039 Uiso 1 1 calc R U . . .
C10 C 0.7855(3) 0.19045(12) 0.2900(2) 0.0288(6) Uani 1 1 d . . . . .
C11 C 0.7352(3) 0.23175(13) 0.2098(3) 0.0399(8) Uani 1 1 d . . . . .
H11 H 0.7636 0.2691 0.2112 0.048 Uiso 1 1 calc R U . . .
C12 C 0.7752(3) 0.11326(15) -0.0754(3) 0.0443(8) Uani 1 1 d . . . . .
H12 H 0.8040 0.1399 -0.0167 0.053 Uiso 1 1 calc R U . . .
C13 C 0.8656(4) 0.09803(16) -0.1578(3) 0.0505(9) Uani 1 1 d . . . . .
H13 H 0.9538 0.1144 -0.1550 0.061 Uiso 1 1 calc R U . . .
C14 C 0.8242(4) 0.05867(16) -0.2436(3) 0.0522(9) Uani 1 1 d . . . . .
H14 H 0.8841 0.0477 -0.2996 0.063 Uiso 1 1 calc R U . . .
C15 C 0.6915(4) 0.03523(15) -0.2464(3) 0.0453(8) Uani 1 1 d . . . . .
H15 H 0.6608 0.0087 -0.3046 0.054 Uiso 1 1 calc R U . . .
C16 C 0.6066(3) 0.05213(12) -0.1610(3) 0.0331(7) Uani 1 1 d . . . . .
C17 C 0.4623(3) 0.02747(13) -0.1557(3) 0.0339(7) Uani 1 1 d . . . . .
C18 C 0.2624(3) 0.04144(12) -0.0470(3) 0.0320(7) Uani 1 1 d . . . . .
C19 C 0.2256(3) 0.07174(12) 0.0637(3) 0.0310(6) Uani 1 1 d . . . . .
C20 C 0.0968(3) 0.06676(14) 0.1058(3) 0.0409(8) Uani 1 1 d . . . . .
H20 H 0.0264 0.0454 0.0639 0.049 Uiso 1 1 calc R U . . .
C21 C 0.0739(4) 0.09404(16) 0.2116(3) 0.0515(9) Uani 1 1 d . . . . .
H21 H -0.0125 0.0915 0.2418 0.062 Uiso 1 1 calc R U . . .
C22 C 0.1803(4) 0.12491(17) 0.2717(4) 0.0559(10) Uani 1 1 d . . . . .
H22 H 0.1671 0.1433 0.3434 0.067 Uiso 1 1 calc R U . . .
C23 C 0.3066(3) 0.12834(15) 0.2248(3) 0.0436(8) Uani 1 1 d . . . . .
H23 H 0.3783 0.1494 0.2657 0.052 Uiso 1 1 calc R U . . .
C24 C 0.4980(7) 0.3602(3) 0.0462(6) 0.117(2) Uani 1 1 d . . . . .
H24B H 0.5123 0.3644 0.1326 0.175 Uiso 1 1 calc . U . . .
H24C H 0.3999 0.3557 0.0210 0.175 Uiso 1 1 calc . U . . .
H24A H 0.5319 0.3930 0.0086 0.175 Uiso 1 1 calc . U . . .
C25 C 0.1957(6) 0.0175(3) -0.4460(4) 0.0889(15) Uani 1 1 d . . . . .
H25B H 0.2669 -0.0089 -0.4622 0.133 Uiso 1 1 calc . U . . .
H25A H 0.2387 0.0523 -0.4189 0.133 Uiso 1 1 calc . U . . .
H25C H 0.1339 0.0238 -0.5185 0.133 Uiso 1 1 calc . U . . .
N1 N 0.2158(3) 0.21794(11) -0.3205(2) 0.0414(7) Uani 1 1 d . . . . .
H1 H 0.2679 0.2466 -0.3302 0.050 Uiso 1 1 calc R U . . .
N2 N 0.6203(2) 0.15367(10) 0.1521(2) 0.0312(5) Uani 1 1 d . . . . .
N3 N 0.6381(3) 0.20839(11) 0.1294(2) 0.0389(6) Uani 1 1 d . . . . .
H3 H 0.5927 0.2263 0.0704 0.047 Uiso 1 1 calc R U . . .
N4 N 0.6470(2) 0.09095(11) -0.0770(2) 0.0333(6) Uani 1 1 d . . . . .
N5 N 0.3974(2) 0.05203(10) -0.0678(2) 0.0296(5) Uani 1 1 d . . . . .
N6 N 0.3296(2) 0.10241(10) 0.1227(2) 0.0321(5) Uani 1 1 d . . . . .
O1 O 0.4219(3) 0.19052(10) -0.0466(2) 0.0558(7) Uani 1 1 d . . . . .
O2 O 0.4248(3) 0.25918(11) -0.1790(2) 0.0712(9) Uani 1 1 d . . . . .
O3 O 0.1931(2) 0.14677(10) -0.1894(2) 0.0494(6) Uani 1 1 d . . . . .
O4 O 0.4205(3) -0.01071(11) -0.2240(2) 0.0558(7) Uani 1 1 d . . . . .
O5 O 0.1769(2) 0.01142(10) -0.1051(2) 0.0485(6) Uani 1 1 d . . . . .
O6 O 0.5681(4) 0.31453(15) 0.0132(3) 0.0952(11) Uani 1 1 d . . . . .
H6A H 0.5332 0.3036 -0.0532 0.143 Uiso 1 1 calc R U . . .
O7 O 0.1225(4) -0.00325(18) -0.3594(3) 0.1023(13) Uani 1 1 d . . . . .
H7B H 0.1707 -0.0022 -0.2939 0.153 Uiso 1 1 calc R U . . .
Cu1 Cu 0.49947(3) 0.10735(2) 0.03429(3) 0.03066(13) Uani 1 1 d . . . . .

loop_
_atom_site_aniso_label
_atom_site_aniso_U_11
_atom_site_aniso_U_22
_atom_site_aniso_U_33
_atom_site_aniso_U_23
_atom_site_aniso_U_13
_atom_site_aniso_U_12
C1 0.0360(17) 0.0321(16) 0.0395(18) 0.0009(14) -0.0136(13) 0.0008(13)
C2 0.0320(16) 0.0372(17) 0.0319(16) 0.0009(13) -0.0084(13) -0.0008(13)
C3 0.0299(15) 0.0411(17) 0.0270(15) -0.0008(13) -0.0064(12) -0.0052(13)
C4 0.0408(18) 0.0414(18) 0.0317(16) 0.0084(14) -0.0083(13) -0.0111(14)
C5 0.0350(17) 0.0395(17) 0.0336(16) 0.0042(14) -0.0066(13) -0.0141(13)
C6 0.0237(14) 0.0360(16) 0.0268(15) -0.0011(12) -0.0039(11) -0.0021(12)
C7 0.0429(18) 0.0360(17) 0.0346(17) 0.0098(14) -0.0134(13) -0.0069(14)
C8 0.0431(18) 0.0351(17) 0.0402(18) 0.0061(14) -0.0145(14) -0.0135(14)
C9 0.0275(15) 0.0357(16) 0.0317(15) 0.0036(13) -0.0042(12) -0.0035(12)
C10 0.0247(14) 0.0343(16) 0.0258(14) -0.0022(12) -0.0051(11) -0.0004(11)
C11 0.0375(17) 0.0308(16) 0.0471(19) -0.0003(14) -0.0152(14) -0.0059(13)
C12 0.0315(17) 0.052(2) 0.050(2) -0.0028(16) 0.0046(14) -0.0094(15)
C13 0.0326(18) 0.061(2) 0.060(2) 0.0060(19) 0.0127(16) -0.0105(16)
C14 0.048(2) 0.055(2) 0.058(2) 0.0048(19) 0.0252(17) 0.0024(17)
C15 0.047(2) 0.047(2) 0.0434(19) -0.0028(16) 0.0106(15) 0.0012(16)
C16 0.0312(15) 0.0345(16) 0.0331(16) 0.0027(13) 0.0019(12) 0.0010(12)
C17 0.0313(16) 0.0336(16) 0.0352(16) 0.0006(13) -0.0034(12) -0.0029(13)
C18 0.0263(15) 0.0315(15) 0.0367(16) 0.0019(13) -0.0034(12) -0.0063(12)
C19 0.0233(14) 0.0311(15) 0.0376(16) 0.0015(13) -0.0017(12) -0.0026(11)
C20 0.0276(16) 0.0411(18) 0.053(2) -0.0011(16) 0.0022(14) -0.0050(13)
C21 0.0337(18) 0.058(2) 0.066(2) -0.0042(19) 0.0198(16) -0.0042(16)
C22 0.048(2) 0.062(2) 0.060(2) -0.0195(19) 0.0171(18) -0.0009(18)
C23 0.0379(18) 0.0469(19) 0.0458(19) -0.0134(16) 0.0038(14) -0.0074(15)
C24 0.133(6) 0.101(5) 0.114(5) -0.032(4) 0.002(4) 0.015(4)
C25 0.090(4) 0.117(4) 0.060(3) 0.002(3) 0.008(3) -0.011(3)
N1 0.0383(15) 0.0448(16) 0.0364(14) 0.0053(12) -0.0168(11) -0.0159(12)
N2 0.0256(12) 0.0351(14) 0.0315(13) 0.0000(11) -0.0035(10) -0.0055(10)
N3 0.0396(15) 0.0367(14) 0.0360(14) 0.0031(12) -0.0155(11) -0.0024(12)
N4 0.0251(12) 0.0406(14) 0.0336(13) 0.0021(11) 0.0008(10) -0.0051(10)
N5 0.0227(12) 0.0339(13) 0.0317(13) -0.0026(11) 0.0001(10) -0.0047(10)
N6 0.0247(12) 0.0334(13) 0.0377(14) -0.0026(11) 0.0010(10) -0.0031(10)
O1 0.0613(16) 0.0445(14) 0.0531(15) 0.0114(12) -0.0331(12) -0.0095(12)
O2 0.080(2) 0.0594(17) 0.0638(17) 0.0245(14) -0.0380(15) -0.0332(15)
O3 0.0467(14) 0.0495(14) 0.0472(14) 0.0134(11) -0.0165(11) -0.0142(11)
O4 0.0471(14) 0.0611(16) 0.0593(15) -0.0301(13) 0.0065(12) -0.0134(12)
O5 0.0342(12) 0.0592(15) 0.0512(14) -0.0150(12) 0.0004(10) -0.0199(11)
O6 0.114(3) 0.084(2) 0.079(2) -0.0048(19) -0.031(2) 0.003(2)
O7 0.081(2) 0.165(4) 0.0579(19) -0.002(2) -0.0043(17) -0.041(2)
Cu1 0.02230(19) 0.0353(2) 0.0334(2) -0.00456(16) -0.00145(13) -0.00723(15)

loop_
_atom_type_symbol
_atom_type_description
_atom_type_scat_dispersion_real
_atom_type_scat_dispersion_imag
_atom_type_scat_source
C C 0.0033 0.0016 'International Tables Vol C Tables 4.2.6.8 and 6.1.1.4'
H H 0.0000 0.0000 'International Tables Vol C Tables 4.2.6.8 and 6.1.1.4'
N N 0.0061 0.0033 'International Tables Vol C Tables 4.2.6.8 and 6.1.1.4'
O O 0.0106 0.0060 'International Tables Vol C Tables 4.2.6.8 and 6.1.1.4'
Cu Cu 0.3201 1.2651 'International Tables Vol C Tables 4.2.6.8 and 6.1.1.4'

loop_
_geom_angle_atom_site_label_1
_geom_angle_atom_site_label_2
_geom_angle_atom_site_label_3
_geom_angle
_geom_angle_site_symmetry_1
_geom_angle_site_symmetry_3
_geom_angle_publ_flag
O2 C1 O1 126.4(3) . . ?
O2 C1 C2 116.6(3) . . ?
O1 C1 C2 116.9(3) . . ?
O3 C2 N1 125.6(3) . . ?
O3 C2 C1 122.8(3) . . ?
N1 C2 C1 111.6(3) . . ?
C8 C3 C4 119.2(3) . . ?
C8 C3 N1 117.6(3) . . ?
C4 C3 N1 123.2(3) . . ?
C5 C4 C3 119.4(3) . . ?
C6 C5 C4 122.0(3) 1_454 . ?
C5 C6 C7 117.4(2) 1_656 1_656 ?
C5 C6 C10 122.1(3) 1_656 . ?
C7 C6 C10 120.5(3) 1_656 . ?
C8 C7 C6 121.3(3) . 1_454 ?
C3 C8 C7 120.6(3) . . ?
N2 C9 C10 110.8(3) . . ?
C11 C10 C9 104.4(2) . . ?
C11 C10 C6 126.9(3) . . ?
C9 C10 C6 128.8(3) . . ?
N3 C11 C10 107.8(3) . . ?
N4 C12 C13 122.1(3) . . ?
C14 C13 C12 119.2(3) . . ?
C13 C14 C15 119.3(3) . . ?
C16 C15 C14 118.6(3) . . ?
N4 C16 C15 122.2(3) . . ?
N4 C16 C17 115.9(3) . . ?
C15 C16 C17 121.9(3) . . ?
O4 C17 N5 128.6(3) . . ?
O4 C17 C16 120.3(3) . . ?
N5 C17 C16 111.0(2) . . ?
O5 C18 N5 128.1(3) . . ?
O5 C18 C19 120.7(3) . . ?
N5 C18 C19 111.2(2) . . ?
N6 C19 C20 121.9(3) . . ?
N6 C19 C18 115.5(2) . . ?
C20 C19 C18 122.6(3) . . ?
C19 C20 C21 118.8(3) . . ?
C22 C21 C20 119.1(3) . . ?
C21 C22 C23 119.3(3) . . ?
N6 C23 C22 122.0(3) . . ?
C2 N1 C3 129.9(3) . . ?
N3 N2 C9 105.3(2) . . ?
N3 N2 Cu1 119.49(17) . . ?
C9 N2 Cu1 134.6(2) . . ?
N2 N3 C11 111.8(2) . . ?
C12 N4 C16 118.6(3) . . ?
C12 N4 Cu1 128.4(2) . . ?
C16 N4 Cu1 112.97(19) . . ?
C17 N5 C18 124.4(2) . . ?
C17 N5 Cu1 118.34(19) . . ?
C18 N5 Cu1 117.21(19) . . ?
C23 N6 C19 118.9(3) . . ?
C23 N6 Cu1 127.7(2) . . ?
C19 N6 Cu1 113.25(19) . . ?
C1 O1 Cu1 144.4(2) . . ?
N5 Cu1 N2 170.79(10) . . ?
N5 Cu1 N6 81.87(10) . . ?
N2 Cu1 N6 99.15(10) . . ?
N5 Cu1 N4 81.63(10) . . ?
N2 Cu1 N4 96.42(10) . . ?
N6 Cu1 N4 162.90(10) . . ?
N5 Cu1 O1 103.73(9) . . ?
N2 Cu1 O1 85.45(9) . . ?
N6 Cu1 O1 89.72(10) . . ?
N4 Cu1 O1 98.55(10) . . ?

loop_
_geom_bond_atom_site_label_1
_geom_bond_atom_site_label_2
_geom_bond_distance
_geom_bond_site_symmetry_2
_geom_bond_publ_flag
C1 O2 1.230(4) . ?
C1 O1 1.236(4) . ?
C1 C2 1.558(4) . ?
C2 O3 1.204(4) . ?
C2 N1 1.337(4) . ?
C3 C8 1.379(4) . ?
C3 C4 1.391(4) . ?
C3 N1 1.417(3) . ?
C4 C5 1.389(4) . ?
C5 C6 1.382(4) 1_454 ?
C6 C5 1.382(4) 1_656 ?
C6 C7 1.391(4) 1_656 ?
C6 C10 1.473(4) . ?
C7 C8 1.381(4) . ?
C7 C6 1.391(4) 1_454 ?
C9 N2 1.347(3) . ?
C9 C10 1.399(4) . ?
C10 C11 1.378(4) . ?
C11 N3 1.341(4) . ?
C12 N4 1.339(4) . ?
C12 C13 1.378(5) . ?
C13 C14 1.365(5) . ?
C14 C15 1.389(5) . ?
C15 C16 1.376(4) . ?
C16 N4 1.341(4) . ?
C16 C17 1.513(4) . ?
C17 O4 1.224(4) . ?
C17 N5 1.348(4) . ?
C18 O5 1.220(3) . ?
C18 N5 1.365(4) . ?
C18 C19 1.501(4) . ?
C19 N6 1.349(3) . ?
C19 C20 1.375(4) . ?
C20 C21 1.381(5) . ?
C21 C22 1.372(5) . ?
C22 C23 1.374(5) . ?
C23 N6 1.331(4) . ?
C24 O6 1.351(7) . ?
C25 O7 1.345(6) . ?
N2 N3 1.341(3) . ?
N2 Cu1 1.987(2) . ?
N4 Cu1 2.018(2) . ?
N5 Cu1 1.935(2) . ?
N6 Cu1 1.997(2) . ?
O1 Cu1 2.267(2) . ?

loop_
_geom_hbond_atom_site_label_D
_geom_hbond_atom_site_label_H
_geom_hbond_atom_site_label_A
_geom_hbond_distance_DH
_geom_hbond_distance_HA
_geom_hbond_distance_DA
_geom_hbond_angle_DHA
_geom_hbond_site_symmetry_A
N3 H3 O6 0.86 2.20 2.883(4) 136.4 .
N3 H3 O1 0.86 2.16 2.729(3) 123.6 .
O7 H7B O5 0.82 2.12 2.839(4) 146.8 .
O6 H6A O2 0.82 1.96 2.749(4) 161.4 .
